data_7225143
loop_
_publ_author_name
'Shang, Yu'
'Jin, Bo'
'Peng, Ru-Fang'
'Guo, Zhicheng'
'Liu, Qiangqiang'
'Zhao, Jun'
'Zhang, Qingchun'

_publ_section_title
;
 Nitrogen-rich Energetic Salts of
 1H,1&#x2032;H-5,5&#x2032;-Bistetrazole-1,1&#x2032;-diolate: Synthesis,
 Characterization, and Thermal Behaviors
;
_journal_name_full 'RSC Adv.'
_journal_paper_doi 10.1039/C6RA10108A
_journal_year 2016
_chemical_formula_moiety 'C2 N8 O2, 2(C2 H5 N4), 7/5(H2 O)'
_chemical_formula_sum 'C6 H12.6 N16 O3.4'
_chemical_formula_weight 363.32
_space_group_crystal_system monoclinic
_space_group_IT_number 14
_space_group_name_Hall '-P 2ybc'
_space_group_name_H-M_alt 'P 1 21/c 1'
_symmetry_space_group_name_Hall '-P 2ybc'
_symmetry_space_group_name_H-M 'P 1 21/c 1'
_atom_sites_solution_hydrogens mixed
_audit_creation_date 2015-11-16
_audit_creation_method
;
Olex2 1.2
(compiled 2015.09.30 svn.r3233 for OlexSys, GUI svn.r5103)
;
_audit_update_record
;
2015-12-30 deposited with the CCDC.
2016-05-05 downloaded from the CCDC.
;
_cell_angle_alpha 90
_cell_angle_beta 95.3131(17)
_cell_angle_gamma 90
_cell_formula_units_Z 20
_cell_length_a 19.0634(3)
_cell_length_b 11.83085(18)
_cell_length_c 32.1874(7)
_cell_measurement_reflns_used 8771
_cell_measurement_temperature 293
_cell_measurement_theta_max 72.6080
_cell_measurement_theta_min 3.7110
_cell_volume 7228.2(2)
_computing_cell_refinement
;
CrysAlisPro, Agilent Technologies,
Version 1.171.37.35 (release 13-08-2014 CrysAlis171 .NET)
(compiled Aug 13 2014,18:06:01)
;
_computing_data_collection
;
CrysAlisPro, Agilent Technologies,
Version 1.171.37.35 (release 13-08-2014 CrysAlis171 .NET)
(compiled Aug 13 2014,18:06:01)
;
_computing_data_reduction
;
CrysAlisPro, Agilent Technologies,
Version 1.171.37.35 (release 13-08-2014 CrysAlis171 .NET)
(compiled Aug 13 2014,18:06:01)
;
_computing_molecular_graphics 'Olex2 (Dolomanov et al., 2009)'
_computing_publication_material 'Olex2 (Dolomanov et al., 2009)'
_computing_structure_refinement 'ShelXL (Sheldrick, 2015)'
_computing_structure_solution 'ShelXT (Sheldrick, 2015)'
_diffrn_ambient_environment N~2~
_diffrn_ambient_temperature 293
_diffrn_detector 'CCD plate'
_diffrn_detector_area_resol_mean 15.9595
_diffrn_detector_type EosS2
_diffrn_measured_fraction_theta_full 0.999
_diffrn_measured_fraction_theta_max 0.999
_diffrn_measurement_details
;
  1 omega   23.00   90.00   1.0000    5.1300
omega____ theta____ kappa____ phi______ frames
    -       36.2921 -125.0000   30.0000 67

  2 omega    1.00   75.00   1.0000    5.1300
omega____ theta____ kappa____ phi______ frames
    -       36.2921  -99.0000   60.0000 74

  3 omega   20.00  104.00   1.0000    5.1300
omega____ theta____ kappa____ phi______ frames
    -       36.2921   57.0000  150.0000 84

  4 omega    1.00   75.00   1.0000    5.1300
omega____ theta____ kappa____ phi______ frames
    -       36.2921  -99.0000   90.0000 74

  5 omega   20.00  104.00   1.0000    5.1300
omega____ theta____ kappa____ phi______ frames
    -       36.2921   57.0000  -30.0000 84

  6 omega   23.00   90.00   1.0000    5.1300
omega____ theta____ kappa____ phi______ frames
    -       36.2921 -125.0000  -90.0000 67

  7 omega  -33.00   55.00   1.0000    5.1300
omega____ theta____ kappa____ phi______ frames
    -       36.2921  -38.0000  120.0000 88

  8 omega  -31.00   53.00   1.0000    5.1300
omega____ theta____ kappa____ phi______ frames
    -       36.2921  -57.0000   90.0000 84

  9 omega   39.00  109.00   1.0000   20.5100
omega____ theta____ kappa____ phi______ frames
    -      108.0000  -94.0000 -180.0000 70

 10 omega   38.00   91.00   1.0000   20.5100
omega____ theta____ kappa____ phi______ frames
    -      108.0000  -30.0000  -30.0000 53

 11 omega   38.00   91.00   1.0000   20.5100
omega____ theta____ kappa____ phi______ frames
    -      108.0000  -30.0000   60.0000 53

 12 omega   91.00  176.00   1.0000   20.5100
omega____ theta____ kappa____ phi______ frames
    -      108.0000   45.0000   90.0000 85

 13 omega   40.00   98.00   1.0000   20.5100
omega____ theta____ kappa____ phi______ frames
    -      108.0000  -45.0000  150.0000 58

 14 omega   90.00  175.00   1.0000   20.5100
omega____ theta____ kappa____ phi______ frames
    -      108.0000   61.0000  -60.0000 85

 15 omega   91.00  166.00   1.0000   20.5100
omega____ theta____ kappa____ phi______ frames
    -      108.0000   45.0000  -90.0000 75

 16 omega   63.00   90.00   1.0000   20.5100
omega____ theta____ kappa____ phi______ frames
    -      108.0000  -30.0000 -120.0000 27

 17 omega   41.00   98.00   1.0000   20.5100
omega____ theta____ kappa____ phi______ frames
    -      108.0000  -45.0000  -60.0000 57

 18 omega   56.00  146.00   1.0000   20.5100
omega____ theta____ kappa____ phi______ frames
    -      108.0000  -15.0000   90.0000 90
;
_diffrn_measurement_device 'four-circle diffractometer'
_diffrn_measurement_device_type 'New Gemini, Dual, Cu at zero, EosS2'
_diffrn_measurement_method '\w scans'
_diffrn_orient_matrix_UB_11 0.0322045000
_diffrn_orient_matrix_UB_12 -0.0466092000
_diffrn_orient_matrix_UB_13 -0.0386940000
_diffrn_orient_matrix_UB_21 -0.0723965000
_diffrn_orient_matrix_UB_22 -0.0480793000
_diffrn_orient_matrix_UB_23 -0.0165622000
_diffrn_orient_matrix_UB_31 -0.0177780000
_diffrn_orient_matrix_UB_32 0.1114813000
_diffrn_orient_matrix_UB_33 -0.0233053000
_diffrn_radiation_monochromator graphite
_diffrn_radiation_probe x-ray
_diffrn_radiation_type CuK\a
_diffrn_radiation_wavelength 1.54184
_diffrn_reflns_av_R_equivalents 0.0291
_diffrn_reflns_av_unetI/netI 0.0234
_diffrn_reflns_Laue_measured_fraction_full 0.999
_diffrn_reflns_Laue_measured_fraction_max 0.999
_diffrn_reflns_limit_h_max 22
_diffrn_reflns_limit_h_min -22
_diffrn_reflns_limit_k_max 14
_diffrn_reflns_limit_k_min -13
_diffrn_reflns_limit_l_max 35
_diffrn_reflns_limit_l_min -38
_diffrn_reflns_number 39151
_diffrn_reflns_point_group_measured_fraction_full 0.999
_diffrn_reflns_point_group_measured_fraction_max 0.999
_diffrn_reflns_theta_full 67.078
_diffrn_reflns_theta_max 67.078
_diffrn_reflns_theta_min 4.550
_diffrn_source 'Enhance (Cu) X-ray Source'
_exptl_absorpt_coefficient_mu 1.203
_exptl_absorpt_correction_T_max 1.00000
_exptl_absorpt_correction_T_min 0.69252
_exptl_absorpt_correction_type multi-scan
_exptl_absorpt_process_details
;
CrysAlisPro, Agilent Technologies,
Version 1.171.37.35 (release 13-08-2014 CrysAlis171 .NET)
(compiled Aug 13 2014,18:06:01)
Empirical absorption correction using spherical harmonics,
 implemented in SCALE3 ABSPACK scaling algorithm.
;
_exptl_crystal_density_diffrn 1.669
_exptl_crystal_F_000 3756
_refine_diff_density_max 0.369
_refine_diff_density_min -0.321
_refine_diff_density_rms 0.058
_refine_ls_extinction_method none
_refine_ls_goodness_of_fit_ref 1.016
_refine_ls_hydrogen_treatment mixed
_refine_ls_matrix_type full
_refine_ls_number_parameters 1189
_refine_ls_number_reflns 12900
_refine_ls_number_restraints 1
_refine_ls_restrained_S_all 1.016
_refine_ls_R_factor_all 0.0886
_refine_ls_R_factor_gt 0.0637
_refine_ls_shift/su_max 0.000
_refine_ls_shift/su_mean 0.000
_refine_ls_structure_factor_coef Fsqd
_refine_ls_weighting_details 'w=1/[\s^2^(Fo^2^)+(0.0860P)^2^+6.3360P] where P=(Fo^2^+2Fc^2^)/3'
_refine_ls_weighting_scheme calc
_refine_ls_wR_factor_gt 0.1790
_refine_ls_wR_factor_ref 0.2054
_reflns_Friedel_coverage 0.000
_reflns_number_gt 7843
_reflns_number_total 12900
_reflns_threshold_expression 'I > 2\s(I)'
_cod_data_source_file c6ra10108a2.cif
_cod_data_source_block xnkd-1104-7
_cod_depositor_comments
;
2017-03-01
Z value and formula fixed to values more according to usual
chemical conventions.                 miguel
;
_cod_original_formula_sum 'C30 H63 N80 O17'
_cod_original_formula_weight 1816.60
_cod_original_formula_moiety '5(C2 N8 O2), 10(C2 H5 N4), 7(H2 O)'
_cod_original_formula_units_Z 4
_cod_database_code 7225143
_shelx_space_group_comment
;
The symmetry employed for this shelxl refinement is uniquely defined
by the following loop, which should always be used as a source of
symmetry information in preference to the above space-group names.
They are only intended as comments.
;
_reflns_odcompleteness_completeness 99.88
_reflns_odcompleteness_iscentric 1
_reflns_odcompleteness_theta 66.97
_olex2_refinement_description
;
1. Fixed Uiso
 At 1.2 times of:
  All C(H) groups, All N(H) groups, All N(H,H) groups
 At 1.5 times of:
  All O(H,H) groups
2.a Free rotating group:
 O02P(H02U,H02V), O02T(H02W,H02X), O03B(H03B,H03E), O03E(H03H,H03I), O03H(H03J,
 H03K), O03I(H03L,H03M), O03J(H03N,H03O)
2.b Aromatic/amide H refined with riding coordinates:
 N00K(H00K), N00M(H00M), N00N(H00N), N00O(H00O), N00Q(H00Q), N00R(H00R),
 N00T(H00T), N00W(H00W), N00X(H00X), N00Y(H00Y), N00Z(H00Z), N011(H011),
 N012(H012), N016(H016), N018(H018), N019(H019), N01C(H01C), N01G(H01G),
 C035(H035), C037(H037), C038(H038), C03A(H03A), C03C(H03C), C03D(H03D),
 C03F(H03F), C03G(H03G)
2.c X=CH2 refined with riding coordinates:
 N028(H02G,H02H), N02A(H02O,H02P), N02B(H02M,H02N), N02D(H02A,H02B), N02E(H02K,
 H02L), N02F(H02E,H02F), N02G(H02C,H02D), N02H(H02S,H02T), N02J(H02Q,H02R)
;
_shelx_shelxl_version_number 2014/7
_olex2_submission_special_instructions 'No special instructions were received'

loop_
_space_group_symop_operation_xyz
'x, y, z'
'-x, y+1/2, -z+1/2'
'-x, -y, -z'
'x, -y-1/2, z-1/2'

loop_
_atom_site_label
_atom_site_type_symbol
_atom_site_fract_x
_atom_site_fract_y
_atom_site_fract_z
_atom_site_U_iso_or_equiv
_atom_site_adp_type
_atom_site_occupancy
_atom_site_site_symmetry_order
_atom_site_calc_flag
_atom_site_refinement_flags_posn
O001 O 0.12460(8) 0.95153(16) 0.25003(7) 0.0416(5) Uani 1 1 d .
O002 O 0.37387(8) 1.13504(15) 0.24567(7) 0.0406(5) Uani 1 1 d .
O003 O 0.97283(8) -0.60091(15) 0.34784(7) 0.0418(5) Uani 1 1 d .
O004 O 0.17387(8) 0.05947(15) 0.04989(7) 0.0411(5) Uani 1 1 d .
O005 O -0.07622(8) -0.12198(15) 0.05355(7) 0.0419(5) Uani 1 1 d .
O006 O 0.67237(8) -0.62259(15) 0.04666(7) 0.0399(5) Uani 1 1 d .
O007 O 0.72422(8) -0.41527(15) 0.35179(7) 0.0419(5) Uani 1 1 d .
O008 O 0.42370(8) -0.43775(15) 0.05135(7) 0.0422(5) Uani 1 1 d .
O009 O 0.22351(8) -0.09815(16) 0.35250(7) 0.0447(5) Uani 1 1 d .
O00A O 0.47371(8) 0.08133(16) 0.34858(7) 0.0444(5) Uani 1 1 d .
N00B N 0.10829(10) 0.09192(16) 0.04834(7) 0.0281(5) Uani 1 1 d .
N00C N 0.19091(9) 0.91909(17) 0.25143(7) 0.0283(5) Uani 1 1 d .
N00D N 0.30783(10) 1.16691(17) 0.24595(7) 0.0299(5) Uani 1 1 d .
N00E N 0.28965(9) -0.13087(18) 0.35319(7) 0.0304(5) Uani 1 1 d .
N00F N -0.01058(9) -0.15425(17) 0.05352(7) 0.0294(5) Uani 1 1 d .
N00G N 0.60561(9) -0.65437(16) 0.04638(7) 0.0271(5) Uani 1 1 d .
N00H N 0.49028(10) -0.40586(16) 0.05198(7) 0.0291(5) Uani 1 1 d .
N00I N 0.90671(9) -0.63154(17) 0.34739(7) 0.0288(5) Uani 1 1 d .
N00J N 0.75139(10) -0.80948(18) 0.05133(8) 0.0326(5) Uani 1 1 d .
N00K N 0.33858(10) 0.36394(17) 0.05066(7) 0.0310(5) Uani 1 1 d .
H00K H 0.3800 0.3913 0.0491 0.037 Uiso 1 1 calc R
N00L N 0.78986(10) -0.38407(17) 0.35205(7) 0.0299(5) Uani 1 1 d .
N00M N 0.64485(10) -0.22928(17) 0.34812(7) 0.0321(5) Uani 1 1 d .
H00M H 0.6695 -0.2902 0.3484 0.039 Uiso 1 1 calc R
N00N N 1.05229(10) -0.78658(18) 0.35183(7) 0.0325(5) Uani 1 1 d .
H00N H 1.0276 -0.7258 0.3517 0.039 Uiso 1 1 calc R
N00O N 0.25407(10) 0.24683(17) 0.05284(7) 0.0320(5) Uani 1 1 d .
H00O H 0.2300 0.1854 0.0531 0.038 Uiso 1 1 calc R
N00P N 0.45388(11) 1.32173(19) 0.25146(8) 0.0352(5) Uani 1 1 d .
N00Q N 0.25859(10) -0.13413(17) 0.04910(7) 0.0323(5) Uani 1 1 d .
H00Q H 0.2168 -0.1073 0.0500 0.039 Uiso 1 1 calc R
N00R N -0.15701(10) -0.30847(18) 0.04814(8) 0.0334(5) Uani 1 1 d .
H00R H -0.1325 -0.2474 0.0485 0.040 Uiso 1 1 calc R
N00S N 0.60340(10) -0.40054(17) 0.05139(8) 0.0339(5) Uani 1 1 d .
N00T N 0.04610(10) 0.76265(17) 0.24727(7) 0.0321(5) Uani 1 1 d .
H00T H 0.0706 0.8236 0.2470 0.039 Uiso 1 1 calc R
N00U N 0.30420(10) 0.91242(18) 0.25149(8) 0.0333(5) Uani 1 1 d .
N00V N -0.00530(10) 0.09891(17) 0.04776(8) 0.0325(5) Uani 1 1 d .
N00W N 0.55925(10) -0.11252(18) 0.34899(7) 0.0328(5) Uani 1 1 d .
H00W H 0.5175 -0.0859 0.3500 0.039 Uiso 1 1 calc R
N00X N 0.14290(10) -0.28343(18) 0.34786(8) 0.0341(5) Uani 1 1 d .
H00X H 0.1677 -0.2226 0.3481 0.041 Uiso 1 1 calc R
N00Y N 0.34525(10) -0.25038(17) 0.04803(7) 0.0333(5) Uani 1 1 d .
H00Y H 0.3703 -0.3109 0.0482 0.040 Uiso 1 1 calc R
N00Z N 0.55429(10) 0.26805(18) 0.35213(8) 0.0344(5) Uani 1 1 d .
H00Z H 0.5297 0.2071 0.3519 0.041 Uiso 1 1 calc R
N010 N 0.40758(9) 0.11434(17) 0.34712(7) 0.0301(5) Uani 1 1 d .
N011 N 0.05701(10) -0.40151(18) 0.34923(8) 0.0340(5) Uani 1 1 d .
H011 H 0.0155 -0.4287 0.3506 0.041 Uiso 1 1 calc R
N012 N -0.03913(10) 0.64618(18) 0.24941(8) 0.0349(5) Uani 1 1 d .
H012 H -0.0807 0.6190 0.2508 0.042 Uiso 1 1 calc R
N013 N 0.49229(10) -0.65906(18) 0.04775(8) 0.0347(5) Uani 1 1 d .
N014 N 0.19491(10) 1.17149(18) 0.24803(8) 0.0343(5) Uani 1 1 d .
N015 N 0.10278(10) -0.16130(18) 0.05210(8) 0.0337(5) Uani 1 1 d .
N016 N 0.83808(10) -0.92564(18) 0.05123(8) 0.0344(5) Uani 1 1 d .
H016 H 0.8800 -0.9523 0.0506 0.041 Uiso 1 1 calc R
N017 N 0.79321(10) -0.63689(18) 0.34841(8) 0.0348(5) Uani 1 1 d .
N018 N 0.53965(10) 1.43807(18) 0.25115(7) 0.0335(5) Uani 1 1 d .
H018 H 0.5813 1.4652 0.2502 0.040 Uiso 1 1 calc R
N019 N 1.13782(10) -0.90267(18) 0.35138(8) 0.0338(5) Uani 1 1 d .
H019 H 1.1796 -0.9295 0.3508 0.041 Uiso 1 1 calc R
N01A N 0.29405(10) 0.12199(18) 0.34689(8) 0.0351(5) Uani 1 1 d .
N01B N 0.40300(10) -0.13817(18) 0.35299(8) 0.0358(5) Uani 1 1 d .
N01C N 0.63959(10) 0.38562(18) 0.35039(8) 0.0344(5) Uani 1 1 d .
H01C H 0.6810 0.4131 0.3488 0.041 Uiso 1 1 calc R
N01D N 0.27896(11) 0.42829(18) 0.05435(8) 0.0379(6) Uani 1 1 d .
N01E N 0.28894(10) 1.27508(18) 0.24480(8) 0.0345(5) Uani 1 1 d .
N01F N 0.31924(11) -0.06950(17) 0.04678(8) 0.0369(6) Uani 1 1 d .
N01G N -0.24190(10) -0.42519(18) 0.04893(8) 0.0357(5) Uani 1 1 d .
H01G H -0.2835 -0.4524 0.0501 0.043 Uiso 1 1 calc R
N01H N 0.77817(11) -0.98993(18) 0.05386(8) 0.0396(6) Uani 1 1 d .
N01I N 0.58688(10) -0.76300(18) 0.04468(8) 0.0373(6) Uani 1 1 d .
N01J N 0.90347(10) -0.37863(19) 0.35128(8) 0.0357(5) Uani 1 1 d .
N01K N 0.38968(10) 0.22364(18) 0.34435(8) 0.0379(6) Uani 1 1 d .
N01L N 0.50849(10) -0.29749(18) 0.05407(8) 0.0367(6) Uani 1 1 d .
N01M N 0.08929(11) 0.20078(17) 0.04565(8) 0.0370(6) Uani 1 1 d .
N01N N 0.00848(11) -0.26339(17) 0.05469(8) 0.0371(6) Uani 1 1 d .
N01O N 1.07854(11) -0.96745(19) 0.35363(8) 0.0393(6) Uani 1 1 d .
N01P N 0.88653(11) -0.74143(18) 0.34570(8) 0.0381(6) Uani 1 1 d .
N01Q N 0.20889(11) 0.81096(19) 0.25382(8) 0.0390(6) Uani 1 1 d .
N01R N 0.27782(11) 0.80876(19) 0.25414(8) 0.0390(6) Uani 1 1 d .
N01S N 0.51851(11) -0.76353(18) 0.04544(8) 0.0391(6) Uani 1 1 d .
N01T N 0.22033(10) 1.27619(18) 0.24608(8) 0.0373(6) Uani 1 1 d .
N01U N -0.18325(11) -0.48867(19) 0.04488(8) 0.0404(6) Uani 1 1 d .
N01V N 0.37608(11) -0.24307(18) 0.35554(8) 0.0394(6) Uani 1 1 d .
N01W N 0.47998(11) 1.50272(18) 0.25482(8) 0.0400(6) Uani 1 1 d .
N01X N 0.57691(10) -0.29567(18) 0.05362(8) 0.0374(6) Uani 1 1 d .
N01Y N 0.02028(10) 0.20356(18) 0.04555(8) 0.0372(6) Uani 1 1 d .
N01Z N 0.32144(11) 0.22536(19) 0.34427(8) 0.0395(6) Uani 1 1 d .
N020 N 0.11698(11) -0.46541(19) 0.34471(8) 0.0394(6) Uani 1 1 d .
N021 N 0.87851(11) -0.27288(19) 0.35313(8) 0.0393(6) Uani 1 1 d .
N022 N 0.57991(11) 0.44867(19) 0.35495(8) 0.0391(6) Uani 1 1 d .
N023 N 0.30720(11) -0.23986(19) 0.35573(8) 0.0401(6) Uani 1 1 d .
N024 N 0.80949(10) -0.27481(19) 0.35369(8) 0.0366(5) Uani 1 1 d .
N025 N 0.81854(11) -0.74187(19) 0.34643(9) 0.0409(6) Uani 1 1 d .
N026 N 0.56716(12) 1.2425(2) 0.24601(9) 0.0430(7) Uani 1 1 d .
N027 N 0.02023(10) 0.58206(18) 0.24676(8) 0.0375(6) Uani 1 1 d .
N028 N 1.16513(11) -0.70689(19) 0.34881(9) 0.0433(6) Uani 1 1 d .
H02G H 1.2096 -0.7180 0.3484 0.052 Uiso 1 1 calc R
H02H H 1.1487 -0.6391 0.3482 0.052 Uiso 1 1 calc R
N029 N 0.07701(11) -0.26514(18) 0.05401(9) 0.0412(6) Uani 1 1 d .
N02A N -0.06747(11) 0.84178(19) 0.25096(9) 0.0460(7) Uani 1 1 d .
H02O H -0.1119 0.8305 0.2519 0.055 Uiso 1 1 calc R
H02P H -0.0513 0.9096 0.2509 0.055 Uiso 1 1 calc R
N02B N -0.26935(11) -0.22995(19) 0.05432(9) 0.0436(6) Uani 1 1 d .
H02M H -0.3136 -0.2416 0.0556 0.052 Uiso 1 1 calc R
H02N H -0.2531 -0.1621 0.0553 0.052 Uiso 1 1 calc R
N02C N 0.61877(11) -0.04742(19) 0.34650(8) 0.0402(6) Uani 1 1 d .
N02D N 0.86485(11) -0.73052(19) 0.04742(9) 0.0454(7) Uani 1 1 d .
H02A H 0.9092 -0.7424 0.0468 0.055 Uiso 1 1 calc R
H02B H 0.8488 -0.6625 0.0466 0.055 Uiso 1 1 calc R
N02E N 0.23174(11) -0.33000(19) 0.05092(9) 0.0476(7) Uani 1 1 d .
H02K H 0.1873 -0.3185 0.0515 0.057 Uiso 1 1 calc R
H02L H 0.2479 -0.3979 0.0512 0.057 Uiso 1 1 calc R
N02F N 0.53171(11) -0.30904(19) 0.35109(9) 0.0452(7) Uani 1 1 d .
H02E H 0.4872 -0.2981 0.3517 0.054 Uiso 1 1 calc R
H02F H 0.5482 -0.3767 0.3514 0.054 Uiso 1 1 calc R
N02G N 0.36667(11) 0.16907(18) 0.04707(9) 0.0463(7) Uani 1 1 d .
H02C H 0.4109 0.1808 0.0455 0.056 Uiso 1 1 calc R
H02D H 0.3506 0.1011 0.0468 0.056 Uiso 1 1 calc R
N02H N 0.66704(11) 0.19032(19) 0.34504(9) 0.0455(7) Uani 1 1 d .
H02S H 0.7111 0.2026 0.3432 0.055 Uiso 1 1 calc R
H02T H 0.6511 0.1222 0.3444 0.055 Uiso 1 1 calc R
C02I C 1.12224(11) -0.7932(2) 0.35028(8) 0.0285(5) Uani 1 1 d .
N02J N 0.03040(11) -0.20563(19) 0.35507(9) 0.0465(7) Uani 1 1 d .
H02Q H -0.0137 -0.2176 0.3568 0.056 Uiso 1 1 calc R
H02R H 0.0465 -0.1377 0.3560 0.056 Uiso 1 1 calc R
C02K C 0.34926(11) 0.0524(2) 0.34864(8) 0.0263(5) Uani 1 1 d .
C02L C 0.82141(12) -0.8165(2) 0.04971(9) 0.0310(6) Uani 1 1 d .
C02M C -0.22639(11) -0.3162(2) 0.05085(9) 0.0291(6) Uani 1 1 d .
C02N C 0.54785(11) -0.4693(2) 0.05033(8) 0.0269(5) Uani 1 1 d .
C02O C 0.84815(11) -0.4471(2) 0.35054(8) 0.0262(5) Uani 1 1 d .
O02P O 0.40701(17) 0.5252(2) 0.38594(11) 0.0848(9) Uani 1 1 d .
H02U H 0.4172 0.4977 0.4101 0.127 Uiso 1 1 d G
H02V H 0.4079 0.5970 0.3873 0.127 Uiso 1 1 d G
C02Q C 0.04929(10) 0.0293(2) 0.04957(8) 0.0259(5) Uani 1 1 d .
C02R C 0.24936(11) 0.9817(2) 0.25016(8) 0.0276(5) Uani 1 1 d .
C02S C 0.84830(11) -0.5678(2) 0.34878(8) 0.0267(5) Uani 1 1 d .
O02T O 0.30049(16) 0.4661(2) 0.32430(11) 0.0851(9) Uani 1 1 d .
H02W H 0.3242 0.4954 0.3452 0.128 Uiso 1 1 d G
H02X H 0.3029 0.3944 0.3261 0.128 Uiso 1 1 d G
C02U C 0.52415(12) 1.3295(2) 0.24924(9) 0.0310(6) Uani 1 1 d .
C02V C 0.32352(11) 0.2553(2) 0.04985(9) 0.0291(6) Uani 1 1 d .
C02W C -0.02410(12) 0.7548(2) 0.24958(9) 0.0313(6) Uani 1 1 d .
C02X C 0.27502(12) -0.2438(2) 0.04964(9) 0.0309(6) Uani 1 1 d .
C02Y C 0.25008(11) 1.1027(2) 0.24800(8) 0.0262(5) Uani 1 1 d .
C02Z C 0.04801(11) -0.09135(19) 0.05188(8) 0.0264(5) Uani 1 1 d .
C030 C 0.57501(12) -0.2213(2) 0.34964(9) 0.0295(6) Uani 1 1 d .
C031 C 0.54857(11) -0.5906(2) 0.04816(8) 0.0273(5) Uani 1 1 d .
C032 C 0.34785(11) -0.0686(2) 0.35175(8) 0.0294(6) Uani 1 1 d .
C033 C 0.07325(12) -0.2912(2) 0.35113(9) 0.0303(6) Uani 1 1 d .
C034 C 0.62378(13) 0.2760(2) 0.34886(9) 0.0327(6) Uani 1 1 d .
C035 C 0.36830(12) -0.1438(2) 0.04605(9) 0.0360(6) Uani 1 1 d .
H035 H 0.4153 -0.1253 0.0443 0.043 Uiso 1 1 calc R
C036 C 0.53073(13) 0.3748(2) 0.35576(10) 0.0378(7) Uani 1 1 d .
C037 C 0.22906(12) 0.3541(2) 0.05545(10) 0.0360(6) Uani 1 1 d .
H037 H 0.1821 0.3720 0.0577 0.043 Uiso 1 1 calc R
C038 C 0.66885(13) -0.1211(2) 0.34609(9) 0.0360(6) Uani 1 1 d .
H038 H 0.7159 -0.1024 0.3446 0.043 Uiso 1 1 calc R
C039 C 0.43024(13) 1.4290(2) 0.25477(10) 0.0394(7) Uani 1 1 d .
C03A C 0.06998(13) 0.6553(2) 0.24547(10) 0.0390(7) Uani 1 1 d .
H03A H 0.1169 0.6366 0.2435 0.047 Uiso 1 1 calc R
O03B O 0.1169(2) 0.5161(3) 0.09965(12) 0.1067(12) Uani 1 1 d .
H03B H 0.1198 0.5864 0.1049 0.160 Uiso 1 1 d G
H03E H 0.1127 0.4799 0.1221 0.160 Uiso 1 1 d G
C03C C 1.02792(13) -0.8944(2) 0.35370(10) 0.0400(7) Uani 1 1 d .
H03C H 0.9808 -0.9134 0.3549 0.048 Uiso 1 1 calc R
C03D C 0.16611(12) -0.3909(2) 0.34417(10) 0.0381(7) Uani 1 1 d .
H03D H 0.2129 -0.4091 0.3415 0.046 Uiso 1 1 calc R
O03E O 0.01272(18) 0.4503(2) 0.03758(15) 0.1082(13) Uani 1 1 d .
H03H H 0.0077 0.3803 0.0321 0.162 Uiso 1 1 d G
H03I H 0.0496 0.4602 0.0541 0.162 Uiso 1 1 d G
C03F C 0.72854(13) -0.9167(2) 0.05402(10) 0.0392(7) Uani 1 1 d .
H03F H 0.6816 -0.9357 0.0558 0.047 Uiso 1 1 calc R
C03G C -0.13287(13) -0.4156(2) 0.04482(10) 0.0381(7) Uani 1 1 d .
H03G H -0.0859 -0.4341 0.0428 0.046 Uiso 1 1 calc R
O03H O 0.1687(2) 0.4784(3) 0.18282(14) 0.1193(14) Uani 1 1 d .
H03J H 0.1928 0.5210 0.2000 0.179 Uiso 1 1 d G
H03K H 0.1692 0.4112 0.1923 0.179 Uiso 1 1 d G
O03I O 0.2680(3) 0.5569(2) 0.24582(14) 0.1257(15) Uani 1 1 d .
H03L H 0.2782 0.5435 0.2716 0.189 Uiso 1 1 d G
H03M H 0.2647 0.6277 0.2419 0.189 Uiso 1 1 d G
O03J O 0.4536(3) 0.4578(3) 0.46822(13) 0.1213(14) Uani 1 1 d .
H03N H 0.4465 0.4815 0.4924 0.182 Uiso 1 1 d G
H03O H 0.4444 0.3876 0.4665 0.182 Uiso 1 1 d G
H036 H 0.4813(17) 0.387(3) 0.3592(11) 0.067(11) Uiso 1 1 d .
H00P H 0.4265(17) 1.259(3) 0.2495(11) 0.064(11) Uiso 1 1 d .
H039 H 0.3834(17) 1.448(3) 0.2592(10) 0.062(10) Uiso 1 1 d .
H02I H 0.5504(14) 1.180(2) 0.2459(8) 0.026(7) Uiso 1 1 d .
H02J H 0.6126(16) 1.258(3) 0.2425(10) 0.050(9) Uiso 1 1 d .
H00J H 0.7228(15) -0.745(3) 0.0516(9) 0.044(8) Uiso 1 1 d .

loop_
_atom_site_aniso_label
_atom_site_aniso_U_11
_atom_site_aniso_U_22
_atom_site_aniso_U_33
_atom_site_aniso_U_23
_atom_site_aniso_U_13
_atom_site_aniso_U_12
O001 0.0126(8) 0.0304(10) 0.0823(16) -0.0025(9) 0.0066(8) -0.0010(7)
O002 0.0126(8) 0.0290(9) 0.0805(15) 0.0000(9) 0.0054(8) -0.0013(7)
O003 0.0096(7) 0.0339(10) 0.0823(16) 0.0009(10) 0.0065(8) 0.0001(7)
O004 0.0102(7) 0.0286(9) 0.0851(16) -0.0030(9) 0.0077(8) 0.0039(7)
O005 0.0109(8) 0.0301(9) 0.0850(16) -0.0004(9) 0.0062(8) 0.0042(7)
O006 0.0109(7) 0.0298(9) 0.0790(15) 0.0027(9) 0.0042(8) 0.0026(7)
O007 0.0129(8) 0.0320(10) 0.0812(16) 0.0018(9) 0.0068(8) 0.0004(7)
O008 0.0113(7) 0.0299(9) 0.0863(16) 0.0048(9) 0.0084(8) 0.0050(7)
O009 0.0113(8) 0.0364(10) 0.0866(16) -0.0035(10) 0.0065(8) 0.0000(7)
O00A 0.0134(8) 0.0347(10) 0.0856(17) -0.0030(10) 0.0064(9) -0.0004(7)
N00B 0.0166(9) 0.0195(10) 0.0483(14) -0.0004(9) 0.0021(8) 0.0039(7)
N00C 0.0128(9) 0.0252(10) 0.0470(14) -0.0030(9) 0.0041(8) 0.0004(7)
N00D 0.0200(9) 0.0248(10) 0.0447(14) 0.0000(9) 0.0026(9) -0.0031(8)
N00E 0.0113(9) 0.0314(11) 0.0486(14) 0.0008(9) 0.0027(8) -0.0023(8)
N00F 0.0123(8) 0.0264(10) 0.0493(14) 0.0017(9) 0.0021(8) 0.0045(8)
N00G 0.0072(8) 0.0260(10) 0.0482(14) 0.0026(9) 0.0029(8) 0.0029(7)
N00H 0.0167(9) 0.0221(10) 0.0482(14) 0.0024(9) 0.0021(9) 0.0092(8)
N00I 0.0128(9) 0.0271(10) 0.0466(14) 0.0029(9) 0.0038(8) -0.0018(8)
N00J 0.0142(9) 0.0310(11) 0.0532(15) 0.0014(10) 0.0063(9) 0.0071(8)
N00K 0.0118(9) 0.0264(10) 0.0554(15) 0.0011(10) 0.0059(9) 0.0002(7)
N00L 0.0141(9) 0.0274(11) 0.0480(14) 0.0015(9) 0.0023(8) 0.0018(8)
N00M 0.0205(10) 0.0245(10) 0.0517(15) 0.0007(9) 0.0054(9) 0.0076(8)
N00N 0.0181(9) 0.0288(11) 0.0511(15) 0.0007(10) 0.0059(9) 0.0026(8)
N00O 0.0200(10) 0.0229(10) 0.0532(15) -0.0001(9) 0.0046(9) -0.0030(8)
N00P 0.0214(10) 0.0322(12) 0.0521(16) 0.0000(10) 0.0043(10) -0.0072(9)
N00Q 0.0166(9) 0.0257(10) 0.0547(15) -0.0001(10) 0.0047(9) 0.0092(8)
N00R 0.0171(9) 0.0287(11) 0.0548(15) 0.0001(10) 0.0052(9) -0.0021(8)
N00S 0.0208(10) 0.0244(11) 0.0564(16) -0.0030(10) 0.0029(9) 0.0039(8)
N00T 0.0174(9) 0.0271(11) 0.0522(15) 0.0023(9) 0.0049(9) -0.0052(8)
N00U 0.0182(9) 0.0290(11) 0.0526(15) -0.0011(10) 0.0022(9) 0.0015(8)
N00V 0.0167(9) 0.0254(10) 0.0554(15) 0.0001(9) 0.0029(9) 0.0089(8)
N00W 0.0167(9) 0.0288(11) 0.0531(15) 0.0014(10) 0.0051(9) 0.0017(8)
N00X 0.0170(9) 0.0301(11) 0.0552(15) 0.0003(10) 0.0043(9) -0.0055(8)
N00Y 0.0198(9) 0.0260(10) 0.0544(15) 0.0012(10) 0.0053(9) 0.0124(8)
N00Z 0.0188(10) 0.0312(11) 0.0540(15) -0.0004(10) 0.0073(9) -0.0060(8)
N010 0.0136(9) 0.0292(11) 0.0472(14) -0.0032(9) 0.0014(9) -0.0008(8)
N011 0.0150(9) 0.0305(11) 0.0567(15) -0.0001(10) 0.0047(9) -0.0020(8)
N012 0.0198(10) 0.0310(12) 0.0542(16) 0.0026(10) 0.0050(9) -0.0023(8)
N013 0.0162(9) 0.0285(11) 0.0597(16) -0.0004(10) 0.0050(9) 0.0024(8)
N014 0.0225(10) 0.0267(11) 0.0537(15) 0.0018(10) 0.0035(9) 0.0014(8)
N015 0.0133(9) 0.0296(11) 0.0584(16) 0.0046(10) 0.0043(9) 0.0068(8)
N016 0.0176(9) 0.0293(11) 0.0569(15) 0.0047(10) 0.0057(9) 0.0092(8)
N017 0.0140(9) 0.0320(11) 0.0590(16) 0.0012(10) 0.0063(9) -0.0025(8)
N018 0.0143(9) 0.0303(11) 0.0558(15) -0.0011(10) 0.0033(9) -0.0052(8)
N019 0.0136(9) 0.0314(11) 0.0569(15) 0.0006(10) 0.0052(9) 0.0051(8)
N01A 0.0168(10) 0.0326(12) 0.0554(16) 0.0008(10) 0.0010(9) 0.0023(8)
N01B 0.0182(10) 0.0315(11) 0.0575(16) 0.0049(10) 0.0028(9) -0.0011(8)
N01C 0.0175(10) 0.0299(11) 0.0562(15) 0.0009(10) 0.0057(9) -0.0063(8)
N01D 0.0289(11) 0.0228(11) 0.0625(17) 0.0029(10) 0.0080(10) 0.0061(9)
N01E 0.0213(10) 0.0247(11) 0.0575(16) 0.0023(10) 0.0037(9) 0.0018(8)
N01F 0.0278(11) 0.0213(10) 0.0622(17) 0.0007(10) 0.0073(10) 0.0021(8)
N01G 0.0172(9) 0.0318(11) 0.0580(16) -0.0010(10) 0.0039(9) 0.0014(8)
N01H 0.0215(10) 0.0276(11) 0.0704(18) 0.0037(11) 0.0070(10) 0.0031(8)
N01I 0.0219(10) 0.0232(11) 0.0674(17) 0.0013(10) 0.0072(10) 0.0068(8)
N01J 0.0175(10) 0.0338(12) 0.0557(16) 0.0004(10) 0.0034(9) -0.0047(8)
N01K 0.0209(10) 0.0277(11) 0.0650(17) 0.0008(10) 0.0031(10) -0.0007(8)
N01L 0.0186(10) 0.0264(11) 0.0657(17) -0.0004(10) 0.0068(10) 0.0051(8)
N01M 0.0269(10) 0.0206(10) 0.0634(17) -0.0014(10) 0.0041(10) 0.0078(8)
N01N 0.0253(10) 0.0209(10) 0.0650(17) 0.0042(10) 0.0047(10) 0.0040(8)
N01O 0.0244(11) 0.0298(12) 0.0640(17) 0.0011(11) 0.0052(10) -0.0007(9)
N01P 0.0256(10) 0.0240(11) 0.0650(17) 0.0040(10) 0.0064(10) -0.0010(8)
N01Q 0.0309(11) 0.0247(11) 0.0616(17) -0.0019(10) 0.0052(11) -0.0034(9)
N01R 0.0279(11) 0.0280(11) 0.0613(17) 0.0006(11) 0.0055(10) 0.0065(9)
N01S 0.0255(10) 0.0240(11) 0.0683(18) -0.0006(10) 0.0074(10) -0.0006(8)
N01T 0.0211(10) 0.0268(11) 0.0641(17) 0.0009(10) 0.0055(10) 0.0023(8)
N01U 0.0232(10) 0.0306(12) 0.0676(18) -0.0018(11) 0.0045(10) 0.0016(9)
N01V 0.0217(10) 0.0287(11) 0.0682(17) 0.0076(11) 0.0055(10) 0.0037(8)
N01W 0.0321(11) 0.0217(11) 0.0666(17) -0.0045(10) 0.0067(11) -0.0001(9)
N01X 0.0212(10) 0.0250(11) 0.0665(17) -0.0007(10) 0.0066(10) 0.0007(8)
N01Y 0.0205(10) 0.0273(11) 0.0637(17) -0.0010(10) 0.0026(10) 0.0063(8)
N01Z 0.0225(10) 0.0340(12) 0.0620(17) 0.0013(11) 0.0041(10) 0.0018(9)
N020 0.0245(10) 0.0316(12) 0.0621(17) -0.0020(11) 0.0041(10) -0.0018(9)
N021 0.0223(10) 0.0304(11) 0.0654(17) -0.0021(11) 0.0053(10) -0.0025(9)
N022 0.0234(10) 0.0296(11) 0.0648(17) 0.0010(11) 0.0059(10) 0.0006(9)
N023 0.0211(10) 0.0322(12) 0.0673(18) 0.0074(11) 0.0054(10) -0.0018(9)
N024 0.0235(10) 0.0297(11) 0.0568(16) -0.0006(10) 0.0049(10) -0.0030(9)
N025 0.0230(10) 0.0327(12) 0.0676(18) 0.0020(11) 0.0077(10) -0.0008(9)
N026 0.0206(11) 0.0292(13) 0.080(2) -0.0033(12) 0.0074(11) -0.0037(9)
N027 0.0227(10) 0.0283(11) 0.0617(17) 0.0022(10) 0.0050(10) -0.0003(8)
N028 0.0225(10) 0.0285(12) 0.0797(19) 0.0041(11) 0.0087(11) 0.0018(9)
N029 0.0252(11) 0.0257(11) 0.0729(18) 0.0055(11) 0.0059(11) 0.0071(9)
N02A 0.0247(11) 0.0253(11) 0.089(2) 0.0002(12) 0.0087(12) -0.0028(9)
N02B 0.0206(10) 0.0286(11) 0.082(2) 0.0010(12) 0.0067(11) -0.0013(9)
N02C 0.0287(11) 0.0295(12) 0.0626(17) 0.0007(11) 0.0058(10) 0.0033(9)
N02D 0.0221(10) 0.0303(12) 0.085(2) 0.0045(12) 0.0092(11) 0.0080(9)
N02E 0.0234(11) 0.0241(11) 0.096(2) 0.0052(12) 0.0095(12) 0.0073(9)
N02F 0.0215(10) 0.0282(12) 0.087(2) 0.0029(12) 0.0094(11) -0.0008(9)
N02G 0.0234(11) 0.0215(11) 0.095(2) -0.0086(12) 0.0105(12) 0.0004(9)
N02H 0.0237(11) 0.0286(12) 0.085(2) -0.0043(12) 0.0087(11) -0.0037(9)
C02I 0.0136(10) 0.0303(13) 0.0415(15) 0.0023(11) 0.0028(10) 0.0041(9)
N02J 0.0199(10) 0.0316(12) 0.089(2) -0.0035(12) 0.0091(11) -0.0012(9)
C02K 0.0149(10) 0.0248(12) 0.0392(15) -0.0024(10) 0.0025(9) -0.0023(9)
C02L 0.0249(12) 0.0282(13) 0.0400(16) 0.0018(11) 0.0033(10) 0.0093(10)
C02M 0.0128(10) 0.0323(13) 0.0423(16) 0.0015(11) 0.0024(10) -0.0017(9)
C02N 0.0120(10) 0.0277(12) 0.0408(15) 0.0019(10) 0.0014(9) 0.0044(9)
C02O 0.0138(10) 0.0260(12) 0.0384(15) -0.0001(10) 0.0007(9) 0.0000(9)
O02P 0.0808(18) 0.0447(15) 0.132(3) -0.0067(16) 0.0283(19) 0.0101(14)
C02Q 0.0091(10) 0.0293(12) 0.0391(15) 0.0009(10) 0.0017(9) 0.0030(8)
C02R 0.0169(10) 0.0272(12) 0.0382(15) -0.0007(10) 0.0002(10) 0.0005(9)
C02S 0.0124(10) 0.0286(12) 0.0392(15) 0.0016(10) 0.0033(9) 0.0018(9)
O02T 0.0763(19) 0.0431(14) 0.138(3) -0.0118(16) 0.0214(18) 0.0098(13)
C02U 0.0215(11) 0.0305(13) 0.0405(16) 0.0012(11) 0.0013(10) -0.0033(10)
C02V 0.0158(10) 0.0269(12) 0.0445(16) -0.0017(11) 0.0023(10) 0.0016(9)
C02W 0.0211(11) 0.0295(13) 0.0438(16) 0.0001(11) 0.0060(10) -0.0055(10)
C02X 0.0248(12) 0.0235(12) 0.0444(16) 0.0011(11) 0.0030(11) 0.0080(10)
C02Y 0.0105(10) 0.0321(13) 0.0355(15) -0.0004(10) 0.0001(9) -0.0007(9)
C02Z 0.0170(11) 0.0221(11) 0.0402(15) 0.0022(10) 0.0023(10) 0.0062(9)
C030 0.0178(11) 0.0279(12) 0.0429(16) -0.0005(11) 0.0038(10) 0.0022(9)
C031 0.0189(11) 0.0224(12) 0.0410(15) 0.0013(10) 0.0041(10) 0.0056(9)
C032 0.0147(10) 0.0307(13) 0.0425(16) 0.0010(11) 0.0015(10) -0.0018(9)
C033 0.0204(11) 0.0281(13) 0.0423(16) 0.0009(11) 0.0020(10) -0.0065(9)
C034 0.0268(12) 0.0267(12) 0.0448(16) -0.0003(11) 0.0035(11) -0.0035(10)
C035 0.0152(11) 0.0343(14) 0.0585(19) -0.0015(12) 0.0038(11) 0.0057(10)
C036 0.0187(12) 0.0361(14) 0.059(2) -0.0008(13) 0.0048(12) -0.0033(10)
C037 0.0175(11) 0.0302(13) 0.0605(19) 0.0025(12) 0.0051(11) 0.0046(10)
C038 0.0196(12) 0.0333(14) 0.0553(18) -0.0014(12) 0.0047(11) -0.0046(10)
C039 0.0191(12) 0.0352(14) 0.064(2) -0.0034(13) 0.0061(12) -0.0006(10)
C03A 0.0261(13) 0.0357(15) 0.0558(19) 0.0006(13) 0.0076(12) -0.0014(11)
O03B 0.103(2) 0.0549(18) 0.169(4) 0.006(2) 0.049(2) 0.0203(18)
C03C 0.0182(11) 0.0382(15) 0.064(2) 0.0021(13) 0.0061(12) 0.0002(10)
C03D 0.0177(11) 0.0389(15) 0.0580(19) 0.0010(13) 0.0050(11) -0.0021(10)
O03E 0.102(2) 0.0400(15) 0.187(4) -0.0085(19) 0.040(2) 0.0103(16)
C03F 0.0209(12) 0.0334(14) 0.064(2) 0.0037(13) 0.0082(12) 0.0081(10)
C03G 0.0207(12) 0.0327(14) 0.061(2) -0.0016(12) 0.0040(12) 0.0038(10)
O03H 0.144(4) 0.0604(19) 0.160(4) 0.024(2) 0.048(3) 0.024(2)
O03I 0.177(4) 0.0356(15) 0.173(4) 0.0161(19) 0.060(4) 0.018(2)
O03J 0.183(4) 0.0465(17) 0.139(4) 0.0162(19) 0.041(3) 0.015(2)

loop_
_atom_type_symbol
_atom_type_description
_atom_type_scat_dispersion_real
_atom_type_scat_dispersion_imag
_atom_type_scat_source
C C 0.0181 0.0091 'International Tables Vol C Tables 4.2.6.8 and 6.1.1.4'
H H 0.0000 0.0000 'International Tables Vol C Tables 4.2.6.8 and 6.1.1.4'
N N 0.0311 0.0180 'International Tables Vol C Tables 4.2.6.8 and 6.1.1.4'
O O 0.0492 0.0322 'International Tables Vol C Tables 4.2.6.8 and 6.1.1.4'

loop_
_geom_angle_atom_site_label_1
_geom_angle_atom_site_label_2
_geom_angle_atom_site_label_3
_geom_angle
O004 N00B N01M 122.58(19)
O004 N00B C02Q 129.44(19)
N01M N00B C02Q 107.97(18)
O001 N00C N01Q 121.70(19)
O001 N00C C02R 129.4(2)
N01Q N00C C02R 108.91(19)
O002 N00D N01E 122.20(19)
O002 N00D C02Y 128.8(2)
N01E N00D C02Y 108.95(19)
O009 N00E N023 121.32(19)
O009 N00E C032 129.3(2)
N023 N00E C032 109.33(19)
O005 N00F N01N 122.52(19)
O005 N00F C02Z 129.4(2)
N01N N00F C02Z 108.04(18)
O006 N00G N01I 121.77(18)
O006 N00G C031 128.8(2)
C031 N00G N01I 109.38(18)
O008 N00H N01L 121.48(18)
O008 N00H C02N 129.1(2)
N01L N00H C02N 109.42(19)
O003 N00I N01P 122.34(19)
O003 N00I C02S 129.9(2)
C02S N00I N01P 107.76(18)
C02L N00J C03F 105.8(2)
C02L N00J H00J 129.1(18)
C03F N00J H00J 125.1(18)
N01D N00K H00K 124.5
C02V N00K H00K 124.5
C02V N00K N01D 111.09(19)
O007 N00L N024 122.38(19)
O007 N00L C02O 129.7(2)
C02O N00L N024 107.87(19)
C030 N00M H00M 127.0
C030 N00M C038 106.0(2)
C038 N00M H00M 127.0
C02I N00N H00N 126.5
C02I N00N C03C 106.9(2)
C03C N00N H00N 126.5
C02V N00O H00O 126.6
C02V N00O C037 106.8(2)
C037 N00O H00O 126.6
C02U N00P C039 106.2(2)
C02U N00P H00P 128(2)
C039 N00P H00P 125(2)
N01F N00Q H00Q 125.1
C02X N00Q H00Q 125.1
C02X N00Q N01F 109.84(19)
C02M N00R H00R 126.7
C02M N00R C03G 106.6(2)
C03G N00R H00R 126.7
C02N N00S N01X 105.24(19)
C02W N00T H00T 127.0
C02W N00T C03A 106.1(2)
C03A N00T H00T 127.0
C02R N00U N01R 105.70(19)
C02Q N00V N01Y 106.84(19)
N02C N00W H00W 124.5
C030 N00W H00W 124.5
C030 N00W N02C 110.96(19)
C033 N00X H00X 127.0
C033 N00X C03D 106.0(2)
C03D N00X H00X 127.0
C02X N00Y H00Y 126.9
C035 N00Y H00Y 126.9
C035 N00Y C02X 106.23(19)
C034 N00Z H00Z 126.9
C034 N00Z C036 106.3(2)
C036 N00Z H00Z 126.9
O00A N010 N01K 121.77(19)
O00A N010 C02K 129.3(2)
C02K N010 N01K 108.93(19)
N020 N011 H011 124.9
C033 N011 H011 124.9
C033 N011 N020 110.21(19)
N027 N012 H012 124.5
C02W N012 H012 124.5
C02W N012 N027 111.1(2)
N01S N013 C031 104.80(18)
C02Y N014 N01T 106.12(19)
N029 N015 C02Z 106.39(19)
N01H N016 H016 125.0
C02L N016 H016 125.0
C02L N016 N01H 109.93(19)
C02S N017 N025 106.43(19)
N01W N018 H018 124.5
C02U N018 H018 124.5
C02U N018 N01W 111.09(19)
N01O N019 H019 124.4
C02I N019 H019 124.4
C02I N019 N01O 111.26(19)
C02K N01A N01Z 104.85(19)
C032 N01B N01V 105.47(19)
N022 N01C H01C 124.9
C034 N01C H01C 124.9
C034 N01C N022 110.2(2)
C037 N01D N00K 103.9(2)
N01T N01E N00D 106.07(19)
C035 N01F N00Q 103.5(2)
N01U N01G H01G 124.5
C02M N01G H01G 124.5
C02M N01G N01U 111.1(2)
C03F N01H N016 104.0(2)
N01S N01I N00G 105.53(18)
C02O N01J N021 106.58(19)
N01Z N01K N010 105.31(19)
N01X N01L N00H 105.78(19)
N01Y N01M N00B 106.8(2)
N029 N01N N00F 106.44(19)
C03C N01O N019 104.2(2)
N025 N01P N00I 106.5(2)
N01R N01Q N00C 105.83(19)
N01Q N01R N00U 111.4(2)
N01I N01S N013 112.0(2)
N01E N01T N014 111.08(19)
C03G N01U N01G 104.3(2)
N023 N01V N01B 111.1(2)
C039 N01W N018 103.7(2)
N01L N01X N00S 111.5(2)
N01M N01Y N00V 110.29(19)
N01K N01Z N01A 112.5(2)
C03D N020 N011 103.6(2)
N024 N021 N01J 110.1(2)
C036 N022 N01C 104.2(2)
N01V N023 N00E 105.8(2)
N021 N024 N00L 106.9(2)
N01P N025 N017 111.3(2)
C02U N026 H02I 117.6(19)
C02U N026 H02J 117(2)
H02I N026 H02J 125(3)
C03A N027 N012 104.1(2)
H02G N028 H02H 120.0
C02I N028 H02G 120.0
C02I N028 H02H 120.0
N01N N029 N015 111.13(19)
H02O N02A H02P 120.0
C02W N02A H02O 120.0
C02W N02A H02P 120.0
H02M N02B H02N 120.0
C02M N02B H02M 120.0
C02M N02B H02N 120.0
C038 N02C N00W 103.6(2)
H02A N02D H02B 120.0
C02L N02D H02A 120.0
C02L N02D H02B 120.0
H02K N02E H02L 120.0
C02X N02E H02K 120.0
C02X N02E H02L 120.0
H02E N02F H02F 120.0
C030 N02F H02E 120.0
C030 N02F H02F 120.0
H02C N02G H02D 120.0
C02V N02G H02C 120.0
C02V N02G H02D 120.0
H02S N02H H02T 120.0
C034 N02H H02S 120.0
C034 N02H H02T 120.0
N019 C02I N00N 106.1(2)
N028 C02I N00N 125.5(2)
N028 C02I N019 128.4(2)
H02Q N02J H02R 120.0
C033 N02J H02Q 120.0
C033 N02J H02R 120.0
N010 C02K C032 124.8(2)
N01A C02K N010 108.4(2)
N01A C02K C032 126.8(2)
N016 C02L N00J 107.1(2)
N02D C02L N00J 125.9(2)
N02D C02L N016 127.0(2)
N01G C02M N00R 106.4(2)
N02B C02M N00R 125.3(2)
N02B C02M N01G 128.3(2)
N00H C02N C031 125.1(2)
N00S C02N N00H 108.1(2)
N00S C02N C031 126.8(2)
N00L C02O C02S 124.1(2)
N01J C02O N00L 108.6(2)
N01J C02O C02S 127.3(2)
H02U O02P H02V 109.5
N00B C02Q C02Z 124.58(19)
N00V C02Q N00B 108.1(2)
N00V C02Q C02Z 127.3(2)
N00C C02R C02Y 124.4(2)
N00U C02R N00C 108.2(2)
N00U C02R C02Y 127.5(2)
N00I C02S C02O 124.4(2)
N017 C02S N00I 108.1(2)
N017 C02S C02O 127.6(2)
H02W O02T H02X 109.4
N018 C02U N00P 106.4(2)
N018 C02U N026 128.5(2)
N026 C02U N00P 125.1(2)
N00K C02V N00O 106.7(2)
N00K C02V N02G 128.3(2)
N02G C02V N00O 125.0(2)
N012 C02W N00T 106.5(2)
N012 C02W N02A 128.5(2)
N02A C02W N00T 125.0(2)
N00Q C02X N00Y 106.7(2)
N02E C02X N00Q 127.4(2)
N02E C02X N00Y 125.9(2)
N00D C02Y C02R 125.3(2)
N014 C02Y N00D 107.8(2)
N014 C02Y C02R 126.9(2)
N00F C02Z C02Q 124.9(2)
N015 C02Z N00F 108.0(2)
N015 C02Z C02Q 127.1(2)
N00W C030 N00M 107.0(2)
N00W C030 N02F 128.3(2)
N02F C030 N00M 124.7(2)
N00G C031 N013 108.2(2)
N00G C031 C02N 125.5(2)
N013 C031 C02N 126.3(2)
N00E C032 C02K 125.0(2)
N01B C032 N00E 108.3(2)
N01B C032 C02K 126.7(2)
N011 C033 N00X 106.8(2)
N02J C033 N00X 125.6(2)
N02J C033 N011 127.7(2)
N01C C034 N00Z 106.7(2)
N02H C034 N00Z 125.7(2)
N02H C034 N01C 127.6(2)
N00Y C035 H035 123.2
N01F C035 N00Y 113.6(2)
N01F C035 H035 123.2
N00Z C036 H036 119(2)
N022 C036 N00Z 112.7(2)
N022 C036 H036 128(2)
N00O C037 H037 124.2
N01D C037 N00O 111.5(2)
N01D C037 H037 124.2
N00M C038 H038 123.8
N02C C038 N00M 112.4(2)
N02C C038 H038 123.8
N00P C039 H039 124(2)
N01W C039 N00P 112.6(2)
N01W C039 H039 123(2)
N00T C03A H03A 123.9
N027 C03A N00T 112.3(2)
N027 C03A H03A 123.9
H03B O03B H03E 109.5
N00N C03C H03C 124.2
N01O C03C N00N 111.6(2)
N01O C03C H03C 124.2
N00X C03D H03D 123.3
N020 C03D N00X 113.4(2)
N020 C03D H03D 123.3
H03H O03E H03I 109.5
N00J C03F H03F 123.4
N01H C03F N00J 113.1(2)
N01H C03F H03F 123.4
N00R C03G H03G 124.2
N01U C03G N00R 111.6(2)
N01U C03G H03G 124.2
H03J O03H H03K 109.4
H03L O03I H03M 109.6
H03N O03J H03O 109.4

loop_
_geom_bond_atom_site_label_1
_geom_bond_atom_site_label_2
_geom_bond_distance
O001 N00C 1.318(2)
O002 N00D 1.315(2)
O003 N00I 1.310(2)
O004 N00B 1.304(2)
O005 N00F 1.308(2)
O006 N00G 1.326(2)
O007 N00L 1.304(2)
O008 N00H 1.322(2)
O009 N00E 1.317(2)
O00A N010 1.316(2)
N00B N01M 1.338(3)
N00B C02Q 1.350(3)
N00C N01Q 1.325(3)
N00C C02R 1.342(3)
N00D N01E 1.329(3)
N00D C02Y 1.344(3)
N00E N023 1.333(3)
N00E C032 1.336(3)
N00F N01N 1.341(3)
N00F C02Z 1.347(3)
N00G N01I 1.334(3)
N00G C031 1.329(3)
N00H N01L 1.328(3)
N00H C02N 1.335(3)
N00I N01P 1.355(3)
N00I C02S 1.349(3)
N00J C02L 1.343(3)
N00J C03F 1.346(3)
N00J H00J 0.94(3)
N00K H00K 0.8600
N00K N01D 1.382(3)
N00K C02V 1.317(3)
N00L N024 1.345(3)
N00L C02O 1.343(3)
N00M H00M 0.8600
N00M C030 1.340(3)
N00M C038 1.363(3)
N00N H00N 0.8600
N00N C02I 1.341(3)
N00N C03C 1.361(3)
N00O H00O 0.8600
N00O C02V 1.340(3)
N00O C037 1.362(3)
N00P C02U 1.351(3)
N00P C039 1.354(3)
N00P H00P 0.91(4)
N00Q H00Q 0.8600
N00Q N01F 1.394(3)
N00Q C02X 1.335(3)
N00R H00R 0.8600
N00R C02M 1.337(3)
N00R C03G 1.355(3)
N00S N01X 1.344(3)
N00S C02N 1.333(3)
N00T H00T 0.8600
N00T C02W 1.350(3)
N00T C03A 1.352(3)
N00U N01R 1.331(3)
N00U C02R 1.326(3)
N00V N01Y 1.335(3)
N00V C02Q 1.324(3)
N00W H00W 0.8600
N00W N02C 1.380(3)
N00W C030 1.322(3)
N00X H00X 0.8600
N00X C033 1.345(3)
N00X C03D 1.355(3)
N00Y H00Y 0.8600
N00Y C02X 1.347(3)
N00Y C035 1.339(3)
N00Z H00Z 0.8600
N00Z C034 1.342(3)
N00Z C036 1.349(3)
N010 N01K 1.338(3)
N010 C02K 1.336(3)
N011 H011 0.8600
N011 N020 1.389(3)
N011 C033 1.341(3)
N012 H012 0.8600
N012 N027 1.372(3)
N012 C02W 1.317(3)
N013 N01S 1.338(3)
N013 C031 1.343(3)
N014 N01T 1.334(3)
N014 C02Y 1.330(3)
N015 N029 1.327(3)
N015 C02Z 1.332(3)
N016 H016 0.8600
N016 N01H 1.381(3)
N016 C02L 1.329(3)
N017 N025 1.336(3)
N017 C02S 1.330(3)
N018 H018 0.8600
N018 N01W 1.385(3)
N018 C02U 1.318(3)
N019 H019 0.8600
N019 N01O 1.373(3)
N019 C02I 1.328(3)
N01A N01Z 1.336(3)
N01A C02K 1.333(3)
N01B N01V 1.348(3)
N01B C032 1.333(3)
N01C H01C 0.8600
N01C N022 1.380(3)
N01C C034 1.331(3)
N01D C037 1.297(3)
N01E N01T 1.313(3)
N01F C035 1.285(3)
N01G H01G 0.8600
N01G N01U 1.363(3)
N01G C02M 1.323(3)
N01H C03F 1.283(3)
N01I N01S 1.306(3)
N01J N021 1.342(3)
N01J C02O 1.328(3)
N01K N01Z 1.301(3)
N01L N01X 1.306(3)
N01M N01Y 1.316(3)
N01N N029 1.309(3)
N01O C03C 1.295(3)
N01P N025 1.298(3)
N01Q N01R 1.313(3)
N01U C03G 1.293(3)
N01V N023 1.314(3)
N01W C039 1.288(3)
N020 C03D 1.287(3)
N021 N024 1.318(3)
N022 C036 1.284(3)
N026 C02U 1.326(3)
N026 H02I 0.80(3)
N026 H02J 0.90(3)
N027 C03A 1.289(3)
N028 H02G 0.8600
N028 H02H 0.8600
N028 C02I 1.312(3)
N02A H02O 0.8600
N02A H02P 0.8600
N02A C02W 1.323(3)
N02B H02M 0.8600
N02B H02N 0.8600
N02B C02M 1.320(3)
N02C C038 1.294(3)
N02D H02A 0.8600
N02D H02B 0.8600
N02D C02L 1.318(3)
N02E H02K 0.8600
N02E H02L 0.8600
N02E C02X 1.314(3)
N02F H02E 0.8600
N02F H02F 0.8600
N02F C030 1.329(3)
N02G H02C 0.8600
N02G H02D 0.8600
N02G C02V 1.319(3)
N02H H02S 0.8600
N02H H02T 0.8600
N02H C034 1.320(3)
N02J H02Q 0.8600
N02J H02R 0.8600
N02J C033 1.314(3)
C02K C032 1.435(3)
C02N C031 1.437(3)
C02O C02S 1.430(3)
O02P H02U 0.8495
O02P H02V 0.8499
C02Q C02Z 1.430(3)
C02R C02Y 1.433(3)
O02T H02W 0.8499
O02T H02X 0.8508
C035 H035 0.9300
C036 H036 0.97(3)
C037 H037 0.9300
C038 H038 0.9300
C039 H039 0.95(3)
C03A H03A 0.9300
O03B H03B 0.8502
O03B H03E 0.8501
C03C H03C 0.9300
C03D H03D 0.9300
O03E H03H 0.8502
O03E H03I 0.8494
C03F H03F 0.9300
C03G H03G 0.9300
O03H H03J 0.8513
O03H H03K 0.8510
O03I H03L 0.8507
O03I H03M 0.8491
O03J H03N 0.8507
O03J H03O 0.8499

loop_
_geom_torsion_atom_site_label_1
_geom_torsion_atom_site_label_2
_geom_torsion_atom_site_label_3
_geom_torsion_atom_site_label_4
_geom_torsion
O001 N00C N01Q N01R 179.3(2)
O001 N00C C02R N00U -178.6(3)
O001 N00C C02R C02Y 1.8(4)
O002 N00D N01E N01T -179.1(2)
O002 N00D C02Y N014 179.1(3)
O002 N00D C02Y C02R -0.3(4)
O003 N00I N01P N025 179.0(2)
O003 N00I C02S N017 -178.7(3)
O003 N00I C02S C02O 1.0(4)
O004 N00B N01M N01Y -178.8(2)
O004 N00B C02Q N00V 179.0(3)
O004 N00B C02Q C02Z -1.8(4)
O005 N00F N01N N029 179.6(2)
O005 N00F C02Z N015 -179.3(3)
O005 N00F C02Z C02Q -0.3(5)
O006 N00G N01I N01S 179.2(2)
O006 N00G C031 N013 -178.9(2)
O006 N00G C031 C02N 0.8(5)
O007 N00L N024 N021 -179.5(2)
O007 N00L C02O N01J 179.6(3)
O007 N00L C02O C02S -0.9(4)
O008 N00H N01L N01X -179.2(2)
O008 N00H C02N N00S 179.3(3)
O008 N00H C02N C031 -1.2(5)
O009 N00E N023 N01V 179.7(2)
O009 N00E C032 N01B -179.6(3)
O009 N00E C032 C02K -0.6(5)
O00A N010 N01K N01Z -179.0(2)
O00A N010 C02K N01A 178.9(3)
O00A N010 C02K C032 -1.0(4)
N00B N01M N01Y N00V -0.5(3)
N00B C02Q C02Z N00F 179.3(3)
N00B C02Q C02Z N015 -1.9(5)
N00C N01Q N01R N00U -0.8(3)
N00C C02R C02Y N00D -178.7(2)
N00C C02R C02Y N014 1.9(5)
N00D N01E N01T N014 0.0(3)
N00F N01N N029 N015 -0.5(3)
N00G N01I N01S N013 -0.2(3)
N00H N01L N01X N00S -0.2(3)
N00H C02N C031 N00G 179.8(3)
N00H C02N C031 N013 -0.5(5)
N00I N01P N025 N017 0.2(3)
N00K N01D C037 N00O 0.3(3)
N00L C02O C02S N00I -179.8(3)
N00L C02O C02S N017 -0.1(4)
N00Q N01F C035 N00Y -0.5(3)
N00S C02N C031 N00G -0.8(5)
N00S C02N C031 N013 178.9(3)
N00U C02R C02Y N00D 1.7(5)
N00U C02R C02Y N014 -177.7(3)
N00V C02Q C02Z N00F -1.6(5)
N00V C02Q C02Z N015 177.2(3)
N00W N02C C038 N00M 0.1(3)
N010 N01K N01Z N01A 0.0(3)
N010 C02K C032 N00E -179.8(3)
N010 C02K C032 N01B -1.0(4)
N011 N020 C03D N00X -0.2(3)
N012 N027 C03A N00T 0.2(3)
N016 N01H C03F N00J 0.5(4)
N018 N01W C039 N00P 0.2(4)
N019 N01O C03C N00N -0.3(3)
N01A C02K C032 N00E 0.3(4)
N01A C02K C032 N01B 179.1(3)
N01B N01V N023 N00E 0.1(3)
N01C N022 C036 N00Z 0.1(3)
N01D N00K C02V N00O 0.2(3)
N01D N00K C02V N02G -179.2(3)
N01E N00D C02Y N014 0.1(3)
N01E N00D C02Y C02R -179.3(2)
N01F N00Q C02X N00Y 0.5(3)
N01F N00Q C02X N02E -178.7(3)
N01G N01U C03G N00R -0.7(3)
N01H N016 C02L N00J 0.0(3)
N01H N016 C02L N02D 179.4(3)
N01I N00G C031 N013 0.2(3)
N01I N00G C031 C02N 180.0(3)
N01J N021 N024 N00L -0.2(3)
N01J C02O C02S N00I -0.3(4)
N01J C02O C02S N017 179.3(3)
N01K N010 C02K N01A 0.0(3)
N01K N010 C02K C032 -179.9(2)
N01L N00H C02N N00S 0.0(3)
N01L N00H C02N C031 179.5(3)
N01M N00B C02Q N00V -0.2(3)
N01M N00B C02Q C02Z 179.1(2)
N01N N00F C02Z N015 -0.1(3)
N01N N00F C02Z C02Q 178.9(3)
N01O N019 C02I N00N 0.0(3)
N01O N019 C02I N028 178.8(3)
N01P N00I C02S N017 0.6(3)
N01P N00I C02S C02O -179.6(2)
N01Q N00C C02R N00U 0.4(3)
N01Q N00C C02R C02Y -179.3(3)
N01R N00U C02R N00C -0.9(3)
N01R N00U C02R C02Y 178.8(3)
N01S N013 C031 N00G -0.3(3)
N01S N013 C031 C02N 179.9(3)
N01T N014 C02Y N00D -0.1(3)
N01T N014 C02Y C02R 179.3(3)
N01U N01G C02M N00R -0.2(3)
N01U N01G C02M N02B 179.2(3)
N01V N01B C032 N00E -0.5(3)
N01V N01B C032 C02K -179.4(3)
N01W N018 C02U N00P 0.2(3)
N01W N018 C02U N026 -179.4(3)
N01X N00S C02N N00H -0.1(3)
N01X N00S C02N C031 -179.6(3)
N01Y N00V C02Q N00B -0.2(3)
N01Y N00V C02Q C02Z -179.4(3)
N01Z N01A C02K N010 0.1(3)
N01Z N01A C02K C032 179.9(3)
N020 N011 C033 N00X 0.0(3)
N020 N011 C033 N02J 179.5(3)
N021 N01J C02O N00L -0.2(3)
N021 N01J C02O C02S -179.7(3)
N022 N01C C034 N00Z 0.4(3)
N022 N01C C034 N02H -179.4(3)
N023 N00E C032 N01B 0.6(3)
N023 N00E C032 C02K 179.6(2)
N024 N00L C02O N01J 0.1(3)
N024 N00L C02O C02S 179.6(2)
N025 N017 C02S N00I -0.5(3)
N025 N017 C02S C02O 179.8(3)
N027 N012 C02W N00T -0.4(3)
N027 N012 C02W N02A 178.5(3)
N029 N015 C02Z N00F -0.2(3)
N029 N015 C02Z C02Q -179.2(3)
N02C N00W C030 N00M 0.8(3)
N02C N00W C030 N02F -178.6(3)
C02I N00N C03C N01O 0.3(4)
C02I N019 N01O C03C 0.2(3)
C02K N010 N01K N01Z 0.0(3)
C02K N01A N01Z N01K -0.1(3)
C02L N00J C03F N01H -0.6(4)
C02L N016 N01H C03F -0.3(3)
C02M N00R C03G N01U 0.7(4)
C02M N01G N01U C03G 0.5(3)
C02N N00H N01L N01X 0.1(3)
C02N N00S N01X N01L 0.2(3)
C02O N00L N024 N021 0.0(3)
C02O N01J N021 N024 0.2(3)
C02Q N00B N01M N01Y 0.4(3)
C02Q N00V N01Y N01M 0.4(3)
C02R N00C N01Q N01R 0.2(3)
C02R N00U N01R N01Q 1.0(3)
C02S N00I N01P N025 -0.5(3)
C02S N017 N025 N01P 0.2(3)
C02U N00P C039 N01W -0.1(4)
C02U N018 N01W C039 -0.3(3)
C02V N00K N01D C037 -0.3(3)
C02V N00O C037 N01D -0.1(3)
C02W N00T C03A N027 -0.4(4)
C02W N012 N027 C03A 0.1(3)
C02X N00Q N01F C035 0.0(3)
C02X N00Y C035 N01F 0.8(4)
C02Y N00D N01E N01T -0.1(3)
C02Y N014 N01T N01E 0.1(3)
C02Z N00F N01N N029 0.4(3)
C02Z N015 N029 N01N 0.5(3)
C030 N00M C038 N02C 0.4(3)
C030 N00W N02C C038 -0.5(3)
C031 N00G N01I N01S 0.0(3)
C031 N013 N01S N01I 0.4(3)
C032 N00E N023 N01V -0.4(3)
C032 N01B N01V N023 0.2(3)
C033 N00X C03D N020 0.2(4)
C033 N011 N020 C03D 0.1(3)
C034 N00Z C036 N022 0.1(4)
C034 N01C N022 C036 -0.3(3)
C035 N00Y C02X N00Q -0.8(3)
C035 N00Y C02X N02E 178.4(3)
C036 N00Z C034 N01C -0.3(3)
C036 N00Z C034 N02H 179.5(3)
C037 N00O C02V N00K -0.1(3)
C037 N00O C02V N02G 179.4(3)
C038 N00M C030 N00W -0.7(3)
C038 N00M C030 N02F 178.8(3)
C039 N00P C02U N018 -0.1(3)
C039 N00P C02U N026 179.5(3)
C03A N00T C02W N012 0.5(3)
C03A N00T C02W N02A -178.5(3)
C03C N00N C02I N019 -0.2(3)
C03C N00N C02I N028 -179.0(3)
C03D N00X C033 N011 -0.1(3)
C03D N00X C033 N02J -179.7(3)
C03F N00J C02L N016 0.3(3)
C03F N00J C02L N02D -179.1(3)
C03G N00R C02M N01G -0.3(3)
C03G N00R C02M N02B -179.7(3)
